data_4105601
loop_
_publ_author_name
'Fang-Fang Li'
'Julio R. Pinz\'on'
'Brandon Q. Mercado'
'Marilyn M. Olmstead'
'Alan L. Balch'
'Luis Echegoyen'

_publ_section_title
;
 [2 + 2] Cycloaddition Reaction to Sc3N@Ih-C80. The Formation of Very
 Stable [5,6]- and [6,6]-Adducts
;
_journal_name_full 'Journal of the American Chemical Society'
_journal_page_first 1563
_journal_page_last 1571
_journal_paper_doi 10.1021/ja1097176
_journal_volume 133
_journal_year 2011
_chemical_formula_moiety 'C86 H4 N Sc3, 2(C S2)'
_chemical_formula_sum 'C88 H4 N S4 Sc3'
_chemical_formula_weight 1338.04
_chemical_name_common 'Sc3N@l,2-fullero[80(Ih)]benzyne (6,6 isomer) carbon disulfide disolvate'
_chemical_name_systematic
; 
 ? 
;
_space_group_IT_number 19
_symmetry_cell_setting orthorhombic
_symmetry_space_group_name_Hall 'P 2ac 2ab'
_symmetry_space_group_name_H-M 'P 21 21 21'
_atom_sites_solution_hydrogens geom
_atom_sites_solution_primary direct
_atom_sites_solution_secondary difmap
_audit_creation_method SHELXL-97
_cell_angle_alpha 90.00
_cell_angle_beta 90.00
_cell_angle_gamma 90.00
_cell_formula_units_Z 4
_cell_length_a 14.7764(4)
_cell_length_b 15.6777(5)
_cell_length_c 19.5438(6)
_cell_measurement_reflns_used 179095
_cell_measurement_temperature 100(2)
_cell_measurement_theta_max 45.85
_cell_measurement_theta_min 1.88
_cell_volume 4527.5(2)
_computing_cell_refinement 'SAINT (Bruker, 2009)'
_computing_data_collection 'Apex2 (Bruker, 2009)'
_computing_data_reduction 'SAINT (Bruker, 2009)'
_computing_publication_material 'SHELXL97 (Sheldrick, 2008)'
_computing_structure_refinement 'SHELXL-97 (Sheldrick, 2008)'
_computing_structure_solution 'SHELXS-97 (Sheldrick, 2008)'
_diffrn_ambient_temperature 100(2)
_diffrn_detector_area_resol_mean 8.3
_diffrn_measured_fraction_theta_full 0.997
_diffrn_measured_fraction_theta_max 0.997
_diffrn_measurement_device_type 'Bruker Apex II'
_diffrn_measurement_method '\w and \f'
_diffrn_radiation_monochromator 'silicon 111'
_diffrn_radiation_source 'Advanced Light Source station 11.3.1'
_diffrn_radiation_type syncrotron
_diffrn_radiation_wavelength 0.77490
_diffrn_reflns_av_R_equivalents 0.0463
_diffrn_reflns_av_sigmaI/netI 0.0273
_diffrn_reflns_limit_h_max 29
_diffrn_reflns_limit_h_min -29
_diffrn_reflns_limit_k_max 31
_diffrn_reflns_limit_k_min -30
_diffrn_reflns_limit_l_max 39
_diffrn_reflns_limit_l_min -38
_diffrn_reflns_number 216696
_diffrn_reflns_theta_full 50.80
_diffrn_reflns_theta_max 50.80
_diffrn_reflns_theta_min 2.68
_exptl_absorpt_coefficient_mu 0.693
_exptl_absorpt_correction_T_max 0.9662
_exptl_absorpt_correction_T_min 0.8913
_exptl_absorpt_correction_type multi-scan
_exptl_absorpt_process_details 'SADABS-2008/1 (Sheldrick, 2008)'
_exptl_crystal_colour black
_exptl_crystal_density_diffrn 1.963
_exptl_crystal_description plate
_exptl_crystal_F_000 2664
_exptl_crystal_size_max 0.17
_exptl_crystal_size_mid 0.11
_exptl_crystal_size_min 0.05
_refine_diff_density_max 2.488
_refine_diff_density_min -0.770
_refine_diff_density_rms 0.197
_refine_ls_abs_structure_details 'Flack H D (1983), Acta Cryst. A39, 876-881'
_refine_ls_abs_structure_Flack 0.00
_refine_ls_extinction_method none
_refine_ls_goodness_of_fit_ref 1.066
_refine_ls_hydrogen_treatment constr
_refine_ls_matrix_type full
_refine_ls_number_parameters 918
_refine_ls_number_reflns 37767
_refine_ls_number_restraints 0
_refine_ls_restrained_S_all 1.066
_refine_ls_R_factor_all 0.0570
_refine_ls_R_factor_gt 0.0555
_refine_ls_shift/su_max 0.005
_refine_ls_shift/su_mean 0.000
_refine_ls_structure_factor_coef Fsqd
_refine_ls_weighting_details 'calc w=1/[\s^2^(Fo^2^)+(0.1008P)^2^+1.3317P] where P=(Fo^2^+2Fc^2^)/3'
_refine_ls_weighting_scheme calc
_refine_ls_wR_factor_gt 0.1502
_refine_ls_wR_factor_ref 0.1523
_reflns_number_gt 36408
_reflns_number_total 37767
_reflns_threshold_expression >2sigma(I)
_cod_data_source_file ja1097176_si_002.cif
_cod_data_source_block bqm63
_cod_depositor_comments
;
The following automatic conversions were performed:

'_symmetry_cell_setting' tag value 'Orthorombic' was replaced with
'orthorhombic' value as specified in the replacement file
'/home/robertas/cod-tools/perl-scripts/inputs/replacement_values.lst'.

Automatic conversion script
Id: cif_fix_values 3143 2015-03-26 13:38:13Z robertas 
;
_cod_database_code 4105601

loop_
_symmetry_equiv_pos_as_xyz
'x, y, z'
'-x+1/2, -y, z+1/2'
'-x, y+1/2, -z+1/2'
'x+1/2, -y+1/2, -z'

loop_
_atom_site_label
_atom_site_type_symbol
_atom_site_fract_x
_atom_site_fract_y
_atom_site_fract_z
_atom_site_U_iso_or_equiv
_atom_site_adp_type
_atom_site_occupancy
_atom_site_symmetry_multiplicity
_atom_site_calc_flag
_atom_site_refinement_flags
Sc1 Sc 0.807015(14) 0.222400(13) 0.281394(9) 0.01187(3) Uani 0.90 1 d P
Sc2 Sc 0.614922(13) 0.176544(15) 0.185256(14) 0.01547(4) Uani 0.90 1 d P
Sc3 Sc 0.83462(2) 0.12280(2) 0.122951(17) 0.01706(4) Uani 0.80 1 d P
Sc4 Sc 0.83848(14) 0.0926(2) 0.14411(13) 0.0240(4) Uani 0.12 1 d P
Sc5 Sc 0.88554(15) 0.1736(2) 0.1900(3) 0.0411(9) Uani 0.12 1 d P
Sc6 Sc 0.6815(2) 0.26414(18) 0.15046(14) 0.0078(3) Uani 0.05 1 d P
Sc7 Sc 0.6824(3) 0.0863(2) 0.26226(18) 0.0145(5) Uani 0.05 1 d P
Sc8 Sc 0.7007(3) 0.2239(3) 0.2839(2) 0.0067(5) Uiso 0.03 1 d P
Sc9 Sc 0.6621(5) 0.1225(5) 0.1274(4) 0.0159(9) Uiso 0.03 1 d P
N1 N 0.75097(5) 0.17065(5) 0.19553(4) 0.00939(9) Uani 1 1 d .
C9 C 0.76061(7) 0.42416(5) 0.29222(5) 0.01191(11) Uani 1 1 d .
C1 C 0.74827(6) 0.44925(5) 0.21024(4) 0.01117(11) Uani 1 1 d .
C5 C 0.66304(8) 0.41670(6) 0.17569(6) 0.01528(14) Uani 1 1 d .
C6 C 0.59198(7) 0.37748(7) 0.21050(7) 0.01664(15) Uani 1 1 d .
C7 C 0.60259(7) 0.35789(7) 0.28199(6) 0.01620(14) Uani 1 1 d .
C8 C 0.68415(8) 0.37147(6) 0.31795(5) 0.01472(13) Uani 1 1 d .
C25 C 0.69415(9) 0.30441(7) 0.36703(5) 0.01779(16) Uani 1 1 d .
C26 C 0.77931(11) 0.27334(8) 0.39164(5) 0.02028(19) Uani 1 1 d .
C27 C 0.85867(9) 0.31284(7) 0.36076(6) 0.01887(17) Uani 1 1 d .
C10 C 0.84590(7) 0.37355(6) 0.30553(5) 0.01439(13) Uani 1 1 d .
C11 C 0.91115(7) 0.35826(7) 0.25364(7) 0.01646(15) Uani 1 1 d .
C12 C 0.90167(7) 0.38119(6) 0.18246(7) 0.01657(15) Uani 1 1 d .
C2 C 0.82082(8) 0.41921(6) 0.16132(5) 0.01480(13) Uani 1 1 d .
C3 C 0.78149(10) 0.39634(7) 0.09803(5) 0.01793(17) Uani 1 1 d .
C4 C 0.68416(10) 0.39445(7) 0.10682(5) 0.01816(17) Uani 1 1 d .
C18 C 0.63064(11) 0.33644(7) 0.06837(6) 0.0213(2) Uani 1 1 d .
C19 C 0.55359(10) 0.30147(8) 0.10233(8) 0.0224(2) Uani 1 1 d .
C20 C 0.53339(7) 0.32143(8) 0.17230(8) 0.0207(2) Uani 1 1 d .
C21 C 0.48225(7) 0.25120(8) 0.20116(9) 0.0232(2) Uani 1 1 d .
C22 C 0.50121(8) 0.22840(8) 0.27135(9) 0.0242(2) Uani 1 1 d .
C23 C 0.55862(8) 0.28323(7) 0.31036(8) 0.02058(19) Uani 1 1 d .
C24 C 0.61497(10) 0.25039(8) 0.36276(6) 0.02045(19) Uani 1 1 d .
C55 C 0.61894(12) 0.16240(8) 0.37860(6) 0.0235(2) Uani 1 1 d .
C56 C 0.70362(13) 0.12942(8) 0.40068(6) 0.0246(2) Uani 1 1 d .
C57 C 0.78162(12) 0.18331(9) 0.40561(5) 0.0236(2) Uani 1 1 d .
C58 C 0.85958(13) 0.13189(9) 0.38746(7) 0.0259(3) Uani 1 1 d .
C59 C 0.93524(11) 0.16705(9) 0.35301(8) 0.0254(3) Uani 1 1 d .
C28 C 0.93540(10) 0.25865(9) 0.34087(8) 0.0229(2) Uani 1 1 d .
C29 C 0.96676(8) 0.28789(8) 0.27483(8) 0.0219(2) Uani 1 1 d .
C30 C 1.01069(7) 0.23454(9) 0.22550(10) 0.0243(2) Uani 1 1 d .
C31 C 1.00325(8) 0.25728(9) 0.15597(10) 0.0257(3) Uani 1 1 d .
C13 C 0.94918(9) 0.32866(8) 0.13438(8) 0.0223(2) Uani 1 1 d .
C14 C 0.91054(11) 0.30862(8) 0.07003(8) 0.0239(2) Uani 1 1 d .
C15 C 0.82473(12) 0.33965(7) 0.05180(6) 0.0233(2) Uani 1 1 d .
C16 C 0.76861(14) 0.28647(8) 0.00991(6) 0.0247(3) Uani 1 1 d .
C17 C 0.67311(13) 0.28559(8) 0.01803(6) 0.0250(3) Uani 1 1 d .
C37 C 0.64073(13) 0.20038(9) 0.00382(6) 0.0254(3) Uani 1 1 d .
C38 C 0.56692(11) 0.16460(9) 0.04031(8) 0.0250(3) Uani 1 1 d .
C39 C 0.51827(10) 0.21774(9) 0.08781(8) 0.0253(3) Uani 1 1 d .
C40 C 0.47154(8) 0.18585(9) 0.14798(10) 0.0264(3) Uani 1 1 d .
C51 C 0.48183(8) 0.09597(9) 0.16531(10) 0.0250(3) Uani 1 1 d .
C52 C 0.49533(9) 0.07496(9) 0.23540(10) 0.0262(3) Uani 1 1 d .
C53 C 0.50322(9) 0.14016(8) 0.28794(9) 0.0255(3) Uani 1 1 d .
C54 C 0.56013(11) 0.10731(8) 0.34110(8) 0.0244(2) Uani 1 1 d .
C71 C 0.58859(11) 0.02331(8) 0.32162(8) 0.0245(2) Uani 1 1 d .
C72 C 0.67579(13) -0.00826(8) 0.33996(6) 0.0246(3) Uani 1 1 d .
C73 C 0.73127(14) 0.04568(8) 0.38101(6) 0.0258(3) Uani 1 1 d .
C74 C 0.82748(13) 0.04609(9) 0.37304(6) 0.0262(3) Uani 1 1 d .
C75 C 0.87105(12) -0.00618(8) 0.32358(8) 0.0250(2) Uani 1 1 d .
C61 C 0.94931(11) 0.02799(9) 0.29072(9) 0.0261(3) Uani 1 1 d .
C60 C 0.97996(10) 0.11353(9) 0.30443(9) 0.0267(3) Uani 1 1 d .
C41 C 1.01896(8) 0.14638(9) 0.24201(11) 0.0273(3) Uani 1 1 d .
C42 C 1.01249(8) 0.08175(9) 0.19024(11) 0.0266(3) Uani 1 1 d .
C43 C 1.00101(9) 0.10281(9) 0.11943(10) 0.0265(3) Uani 1 1 d .
C32 C 0.99649(9) 0.19154(9) 0.10398(10) 0.0267(3) Uani 1 1 d .
C33 C 0.93944(11) 0.22331(9) 0.05093(8) 0.0256(3) Uani 1 1 d .
C34 C 0.88363(13) 0.16838(9) 0.01050(7) 0.0254(3) Uani 1 1 d .
C35 C 0.79752(14) 0.20182(8) -0.00892(6) 0.0254(3) Uani 1 1 d .
C36 C 0.71810(13) 0.14930(9) -0.01253(6) 0.0245(2) Uani 1 1 d .
C47 C 0.72244(12) 0.06158(8) 0.00638(6) 0.0217(2) Uani 1 1 d .
C48 C 0.64557(10) 0.02386(8) 0.03773(6) 0.02004(18) Uani 1 1 d .
C49 C 0.56898(11) 0.07592(9) 0.05482(8) 0.0247(2) Uani 1 1 d .
C50 C 0.52888(8) 0.04320(8) 0.11758(9) 0.0234(2) Uani 1 1 d .
C68 C 0.58237(8) -0.02924(7) 0.13853(8) 0.01933(18) Uani 1 1 d .
C69 C 0.59610(8) -0.04862(7) 0.20903(7) 0.01937(18) Uani 1 1 d .
C70 C 0.55041(9) 0.00342(8) 0.25744(9) 0.0234(2) Uani 1 1 d .
C62 C 0.96846(9) 0.00867(8) 0.22076(10) 0.0254(3) Uani 1 1 d .
C63 C 0.91106(8) -0.04445(7) 0.18125(9) 0.0221(2) Uani 1 1 d .
C64 C 0.90299(9) -0.02499(8) 0.10969(8) 0.0223(2) Uani 1 1 d .
C44 C 0.95021(10) 0.04506(9) 0.07653(9) 0.0250(2) Uani 1 1 d .
C45 C 0.89230(12) 0.07758(9) 0.02231(7) 0.0244(2) Uani 1 1 d .
C46 C 0.80957(11) 0.02752(8) 0.02374(6) 0.02099(19) Uani 1 1 d .
C65 C 0.81715(9) -0.03601(7) 0.07618(6) 0.01875(17) Uani 1 1 d .
C66 C 0.73981(8) -0.07063(6) 0.11101(6) 0.01586(14) Uani 1 1 d .
C67 C 0.65348(9) -0.04078(7) 0.08963(6) 0.01796(16) Uani 1 1 d .
C78 C 0.75149(7) -0.09539(6) 0.18010(6) 0.01478(13) Uani 1 1 d .
C79 C 0.67984(9) -0.08514(6) 0.22893(6) 0.01816(16) Uani 1 1 d .
C80 C 0.71946(12) -0.06478(7) 0.29387(7) 0.0220(2) Uani 1 1 d .
C76 C 0.81584(11) -0.06402(7) 0.28558(7) 0.0222(2) Uani 1 1 d .
C77 C 0.83636(9) -0.08269(7) 0.21499(7) 0.01918(17) Uani 1 1 d .
C86 C 0.76026(7) 0.52069(6) 0.30422(5) 0.01347(12) Uani 1 1 d .
C85 C 0.76510(8) 0.58204(7) 0.35540(6) 0.01680(15) Uani 1 1 d .
H85 H 0.7721 0.5676 0.4023 0.020 Uiso 1 1 calc R
C84 C 0.75894(8) 0.66668(6) 0.33297(6) 0.01716(15) Uani 1 1 d .
H84 H 0.7612 0.7114 0.3658 0.021 Uiso 1 1 calc R
C83 C 0.74950(8) 0.68743(6) 0.26362(7) 0.01679(15) Uani 1 1 d .
H83 H 0.7468 0.7458 0.2508 0.020 Uiso 1 1 calc R
C82 C 0.74395(8) 0.62489(6) 0.21256(6) 0.01698(15) Uani 1 1 d .
H82 H 0.7366 0.6386 0.1656 0.020 Uiso 1 1 calc R
C81 C 0.75001(7) 0.54137(5) 0.23571(5) 0.01261(12) Uani 1 1 d .
S1A S 0.8570(3) 0.7440(4) 0.0618(3) 0.0264(5) Uani 0.50 1 d P
S1B S 0.8654(3) 0.7486(4) 0.0549(3) 0.0318(7) Uani 0.50 1 d P
S2 S 0.91629(4) 0.56529(3) 0.01193(4) 0.03881(11) Uani 1 1 d .
S3 S 0.88375(6) 0.43576(3) 0.51744(3) 0.04518(16) Uani 1 1 d .
S4 S 0.90324(4) 0.24514(3) 0.55428(3) 0.03046(9) Uani 1 1 d .
C87 C 0.88801(9) 0.65567(9) 0.03512(7) 0.02108(18) Uani 1 1 d .
C88 C 0.89315(9) 0.34054(9) 0.53574(6) 0.01992(17) Uani 1 1 d .

loop_
_atom_site_aniso_label
_atom_site_aniso_U_11
_atom_site_aniso_U_22
_atom_site_aniso_U_33
_atom_site_aniso_U_23
_atom_site_aniso_U_13
_atom_site_aniso_U_12
Sc1 0.01436(6) 0.01151(6) 0.00974(5) -0.00116(4) -0.00396(5) -0.00111(5)
Sc2 0.00659(5) 0.01556(7) 0.02426(9) 0.00191(6) -0.00251(5) -0.00031(5)
Sc3 0.01765(9) 0.01492(9) 0.01860(9) -0.00610(8) 0.00964(8) -0.00198(7)
Sc4 0.0159(6) 0.0330(11) 0.0231(8) -0.0156(9) -0.0022(6) 0.0123(7)
Sc5 0.0098(6) 0.0346(13) 0.079(3) -0.0216(15) 0.0004(10) 0.0009(7)
Sc6 0.0106(9) 0.0057(8) 0.0072(8) 0.0017(6) -0.0035(7) 0.0046(7)
Sc7 0.0234(15) 0.0100(10) 0.0102(10) 0.0016(8) 0.0073(10) -0.0078(10)
N1 0.00725(19) 0.0116(2) 0.0093(2) -0.00159(17) 0.00005(16) 0.00055(16)
C9 0.0166(3) 0.0077(2) 0.0114(3) -0.0018(2) -0.0009(2) -0.0003(2)
C1 0.0152(3) 0.0065(2) 0.0118(3) -0.00076(19) 0.0000(2) 0.0000(2)
C5 0.0189(3) 0.0084(3) 0.0186(3) -0.0017(2) -0.0074(3) 0.0027(2)
C6 0.0118(3) 0.0114(3) 0.0267(4) -0.0041(3) -0.0027(3) 0.0029(2)
C7 0.0137(3) 0.0118(3) 0.0231(4) -0.0035(3) 0.0047(3) 0.0005(2)
C8 0.0205(4) 0.0103(3) 0.0133(3) -0.0019(2) 0.0051(3) -0.0012(2)
C25 0.0274(5) 0.0145(3) 0.0114(3) -0.0013(2) 0.0041(3) -0.0016(3)
C26 0.0351(6) 0.0162(4) 0.0096(3) -0.0008(3) -0.0039(3) 0.0002(4)
C27 0.0262(5) 0.0143(3) 0.0162(3) -0.0038(3) -0.0079(3) 0.0011(3)
C10 0.0166(3) 0.0105(3) 0.0161(3) -0.0028(2) -0.0054(3) 0.0001(2)
C11 0.0108(3) 0.0121(3) 0.0265(4) -0.0048(3) -0.0030(3) -0.0021(2)
C12 0.0143(3) 0.0107(3) 0.0246(4) -0.0029(3) 0.0071(3) -0.0043(2)
C2 0.0212(4) 0.0084(3) 0.0149(3) -0.0001(2) 0.0056(3) -0.0024(2)
C3 0.0309(5) 0.0106(3) 0.0124(3) 0.0027(2) 0.0031(3) -0.0023(3)
C4 0.0302(5) 0.0108(3) 0.0136(3) 0.0017(2) -0.0064(3) 0.0025(3)
C18 0.0348(6) 0.0130(3) 0.0160(3) 0.0004(3) -0.0121(4) 0.0048(4)
C19 0.0247(5) 0.0150(4) 0.0276(5) -0.0037(3) -0.0159(4) 0.0052(3)
C20 0.0122(3) 0.0143(3) 0.0357(6) -0.0060(4) -0.0079(3) 0.0048(3)
C21 0.0096(3) 0.0165(4) 0.0435(7) -0.0078(4) -0.0002(4) 0.0006(3)
C22 0.0123(3) 0.0168(4) 0.0434(7) -0.0079(4) 0.0120(4) -0.0028(3)
C23 0.0173(4) 0.0143(3) 0.0302(5) -0.0051(3) 0.0124(4) -0.0019(3)
C24 0.0282(5) 0.0158(4) 0.0173(4) -0.0026(3) 0.0125(4) -0.0026(3)
C55 0.0370(6) 0.0168(4) 0.0167(4) -0.0001(3) 0.0149(4) -0.0047(4)
C56 0.0466(8) 0.0159(4) 0.0113(3) 0.0031(3) 0.0057(4) -0.0020(4)
C57 0.0432(7) 0.0183(4) 0.0093(3) 0.0013(3) -0.0056(4) 0.0026(4)
C58 0.0426(7) 0.0188(4) 0.0162(4) 0.0012(3) -0.0145(4) 0.0047(4)
C59 0.0302(6) 0.0187(4) 0.0275(5) -0.0023(4) -0.0196(5) 0.0056(4)
C28 0.0225(5) 0.0187(4) 0.0275(5) -0.0053(4) -0.0155(4) 0.0030(3)
C29 0.0122(3) 0.0167(4) 0.0369(6) -0.0058(4) -0.0096(4) -0.0001(3)
C30 0.0085(3) 0.0185(4) 0.0458(8) -0.0081(5) -0.0034(4) 0.0001(3)
C31 0.0134(4) 0.0171(4) 0.0467(8) -0.0080(5) 0.0125(4) -0.0040(3)
C13 0.0192(4) 0.0137(3) 0.0341(6) -0.0059(4) 0.0152(4) -0.0066(3)
C14 0.0314(6) 0.0155(4) 0.0249(5) -0.0018(3) 0.0176(5) -0.0062(4)
C15 0.0436(7) 0.0124(3) 0.0140(3) 0.0013(3) 0.0114(4) -0.0051(4)
C16 0.0498(8) 0.0145(4) 0.0099(3) 0.0011(3) 0.0026(4) -0.0014(4)
C17 0.0470(8) 0.0169(4) 0.0109(3) 0.0015(3) -0.0096(4) 0.0052(4)
C37 0.0440(8) 0.0174(4) 0.0147(4) -0.0019(3) -0.0135(4) 0.0033(4)
C38 0.0324(6) 0.0179(4) 0.0249(5) -0.0047(4) -0.0189(5) 0.0032(4)
C39 0.0243(5) 0.0189(4) 0.0327(6) -0.0059(4) -0.0198(5) 0.0048(4)
C40 0.0123(3) 0.0191(4) 0.0477(8) -0.0106(5) -0.0104(4) 0.0013(3)
C51 0.0106(3) 0.0176(4) 0.0468(8) -0.0090(5) -0.0039(4) -0.0025(3)
C52 0.0143(4) 0.0172(4) 0.0470(8) -0.0087(5) 0.0115(4) -0.0065(3)
C53 0.0176(4) 0.0174(4) 0.0416(7) -0.0068(4) 0.0171(5) -0.0060(3)
C54 0.0292(5) 0.0170(4) 0.0270(5) -0.0029(4) 0.0179(5) -0.0071(4)
C71 0.0325(6) 0.0149(4) 0.0260(5) 0.0007(3) 0.0153(5) -0.0068(4)
C72 0.0452(8) 0.0118(3) 0.0167(4) 0.0037(3) 0.0086(4) -0.0032(4)
C73 0.0508(9) 0.0145(4) 0.0121(3) 0.0047(3) 0.0022(4) -0.0009(4)
C74 0.0477(8) 0.0166(4) 0.0143(3) 0.0048(3) -0.0099(4) 0.0066(5)
C75 0.0367(7) 0.0144(4) 0.0238(5) 0.0027(3) -0.0134(5) 0.0062(4)
C61 0.0252(5) 0.0178(4) 0.0354(7) -0.0008(4) -0.0147(5) 0.0095(4)
C60 0.0211(5) 0.0204(5) 0.0387(7) -0.0038(5) -0.0173(5) 0.0070(4)
C41 0.0113(3) 0.0195(4) 0.0512(9) -0.0087(5) -0.0105(4) 0.0053(3)
C42 0.0097(3) 0.0174(4) 0.0526(9) -0.0076(5) -0.0003(4) 0.0044(3)
C43 0.0145(4) 0.0180(4) 0.0470(8) -0.0080(5) 0.0131(5) 0.0006(3)
C32 0.0184(4) 0.0190(4) 0.0427(8) -0.0077(5) 0.0190(5) -0.0036(3)
C33 0.0307(6) 0.0181(4) 0.0282(5) -0.0048(4) 0.0208(5) -0.0063(4)
C34 0.0411(7) 0.0174(4) 0.0176(4) -0.0027(3) 0.0171(5) -0.0030(4)
C35 0.0499(9) 0.0156(4) 0.0106(3) -0.0006(3) 0.0075(4) -0.0014(4)
C36 0.0463(8) 0.0175(4) 0.0097(3) -0.0018(3) -0.0035(4) 0.0020(4)
C47 0.0376(6) 0.0155(4) 0.0119(3) -0.0041(3) -0.0021(4) -0.0007(4)
C48 0.0288(5) 0.0143(3) 0.0170(4) -0.0059(3) -0.0072(3) -0.0010(3)
C49 0.0283(5) 0.0168(4) 0.0288(5) -0.0075(4) -0.0177(5) 0.0013(4)
C50 0.0156(4) 0.0162(4) 0.0385(7) -0.0078(4) -0.0089(4) -0.0022(3)
C68 0.0161(4) 0.0119(3) 0.0300(5) -0.0051(3) -0.0030(3) -0.0040(3)
C69 0.0180(4) 0.0106(3) 0.0295(5) -0.0026(3) 0.0064(3) -0.0056(3)
C70 0.0208(4) 0.0139(4) 0.0355(6) -0.0044(4) 0.0136(4) -0.0083(3)
C62 0.0149(4) 0.0157(4) 0.0454(8) -0.0041(4) -0.0070(4) 0.0068(3)
C63 0.0155(3) 0.0118(3) 0.0390(6) -0.0032(4) -0.0029(4) 0.0061(3)
C64 0.0202(4) 0.0132(3) 0.0334(6) -0.0040(4) 0.0078(4) 0.0018(3)
C44 0.0221(5) 0.0170(4) 0.0360(6) -0.0071(4) 0.0149(5) 0.0001(3)
C45 0.0343(6) 0.0169(4) 0.0221(4) -0.0040(3) 0.0155(5) -0.0027(4)
C46 0.0338(6) 0.0142(3) 0.0150(3) -0.0043(3) 0.0064(4) -0.0016(4)
C65 0.0258(5) 0.0108(3) 0.0196(4) -0.0037(3) 0.0069(3) 0.0010(3)
C66 0.0216(4) 0.0083(3) 0.0176(3) -0.0034(2) -0.0001(3) 0.0002(2)
C67 0.0227(4) 0.0108(3) 0.0204(4) -0.0044(3) -0.0053(3) -0.0012(3)
C78 0.0190(3) 0.0067(2) 0.0186(3) 0.0005(2) 0.0003(3) 0.0001(2)
C79 0.0246(4) 0.0079(3) 0.0220(4) 0.0012(3) 0.0057(3) -0.0025(3)
C80 0.0373(6) 0.0099(3) 0.0190(4) 0.0047(3) 0.0009(4) -0.0018(3)
C76 0.0340(6) 0.0111(3) 0.0214(4) 0.0037(3) -0.0068(4) 0.0038(3)
C77 0.0230(4) 0.0091(3) 0.0255(4) 0.0005(3) -0.0057(4) 0.0042(3)
C86 0.0169(3) 0.0080(2) 0.0155(3) -0.0034(2) 0.0000(2) -0.0009(2)
C85 0.0212(4) 0.0114(3) 0.0177(3) -0.0053(3) -0.0001(3) -0.0008(3)
C84 0.0199(4) 0.0093(3) 0.0223(4) -0.0061(3) 0.0021(3) -0.0006(3)
C83 0.0181(3) 0.0076(3) 0.0246(4) -0.0024(3) 0.0012(3) 0.0002(2)
C82 0.0234(4) 0.0075(3) 0.0201(4) -0.0004(3) 0.0004(3) -0.0002(3)
C81 0.0158(3) 0.0068(2) 0.0152(3) -0.0018(2) 0.0000(2) -0.0006(2)
S1A 0.0263(4) 0.0231(6) 0.0297(16) -0.0027(9) 0.0030(7) 0.0072(4)
S1B 0.049(2) 0.0260(10) 0.0201(6) -0.0024(5) -0.0037(11) 0.0155(13)
S2 0.0419(2) 0.02529(18) 0.0493(3) -0.01166(18) 0.0074(2) 0.00563(17)
S3 0.0842(5) 0.01783(15) 0.0335(2) -0.00276(14) -0.0034(3) 0.0063(2)
S4 0.0389(2) 0.02023(13) 0.03225(17) 0.00345(12) -0.01749(16) -0.00430(13)
C87 0.0203(4) 0.0232(5) 0.0197(4) -0.0016(3) -0.0006(3) 0.0043(4)
C88 0.0224(4) 0.0202(4) 0.0172(4) -0.0031(3) -0.0020(3) -0.0006(3)

loop_
_atom_type_symbol
_atom_type_description
_atom_type_scat_dispersion_real
_atom_type_scat_dispersion_imag
_atom_type_scat_source
C C -0.0020 0.0015 'International Tables Vol C Tables 4.2.6.8 and 6.1.1.4'
N N -0.0030 0.0031 'International Tables Vol C Tables 4.2.6.8 and 6.1.1.4'
S S 0.1246 0.1234 'International Tables Vol C Tables 4.2.6.8 and 6.1.1.4'
Sc Sc 0.2139 0.4409 'International Tables Vol C Tables 4.2.6.8 and 6.1.1.4'
H H 0.0000 0.0000 'International Tables Vol C Tables 4.2.6.8 and 6.1.1.4'

loop_
_geom_angle_atom_site_label_1
_geom_angle_atom_site_label_2
_geom_angle_atom_site_label_3
_geom_angle
N1 Sc1 C27 164.08(4)
N1 Sc1 C28 148.25(5)
C27 Sc1 C28 37.80(5)
N1 Sc1 C26 145.53(4)
C27 Sc1 C26 37.10(5)
C28 Sc1 C26 65.98(6)
N1 Sc1 C10 129.03(3)
C27 Sc1 C10 35.33(4)
C28 Sc1 C10 58.44(4)
C26 Sc1 C10 62.53(4)
N1 Sc1 C59 128.88(4)
C27 Sc1 C59 64.83(4)
C28 Sc1 C59 34.89(5)
C26 Sc1 C59 74.69(5)
C10 Sc1 C59 92.82(4)
N1 Sc1 C57 129.23(4)
C27 Sc1 C57 62.54(5)
C28 Sc1 C57 72.36(6)
C26 Sc1 C57 34.07(4)
C10 Sc1 C57 94.77(4)
C59 Sc1 C57 59.57(6)
N1 Sc1 C29 119.30(4)
C27 Sc1 C29 57.94(5)
C28 Sc1 C29 33.90(6)
C26 Sc1 C29 94.03(5)
C10 Sc1 C29 54.37(4)
C59 Sc1 C29 58.28(5)
C57 Sc1 C29 106.25(5)
N1 Sc1 C58 123.64(4)
C27 Sc1 C58 72.21(4)
C28 Sc1 C58 59.37(6)
C26 Sc1 C58 60.58(5)
C10 Sc1 C58 107.27(4)
C59 Sc1 C58 31.89(6)
C57 Sc1 C58 32.57(5)
C29 Sc1 C58 89.06(5)
N1 Sc1 C11 112.48(4)
C27 Sc1 C11 56.01(4)
C28 Sc1 C11 55.39(5)
C26 Sc1 C11 90.89(4)
C10 Sc1 C11 31.60(4)
C59 Sc1 C11 87.38(5)
C57 Sc1 C11 118.10(4)
C29 Sc1 C11 31.62(4)
C58 Sc1 C11 114.73(5)
N1 Sc2 C40 166.70(6)
N1 Sc2 C21 148.81(4)
C40 Sc2 C21 37.62(5)
N1 Sc2 C51 144.78(4)
C40 Sc2 C51 36.69(5)
C21 Sc2 C51 65.60(4)
N1 Sc2 Sc8 54.21(11)
C40 Sc2 Sc8 137.03(12)
C21 Sc2 Sc8 100.48(12)
C51 Sc2 Sc8 136.74(12)
N1 Sc2 C39 131.62(5)
C40 Sc2 C39 35.52(7)
C21 Sc2 C39 58.57(6)
C51 Sc2 C39 62.10(6)
N1 Sc2 C22 127.80(4)
C40 Sc2 C22 64.23(6)
C21 Sc2 C22 34.56(6)
C51 Sc2 C22 74.20(5)
C39 Sc2 C22 92.59(6)
N1 Sc2 C52 128.07(5)
C40 Sc2 C52 61.03(6)
C21 Sc2 C52 71.26(5)
C51 Sc2 C52 33.14(6)
C39 Sc2 C52 93.35(6)
C22 Sc2 C52 59.07(4)
N1 Sc2 C20 120.89(4)
C40 Sc2 C20 58.07(4)
C21 Sc2 C20 33.90(5)
C51 Sc2 C20 93.76(4)
C39 Sc2 C20 54.84(4)
C22 Sc2 C20 57.96(5)
C52 Sc2 C20 105.14(5)
N1 Sc3 C45 163.08(6)
N1 Sc3 C44 158.65(6)
C45 Sc3 C44 37.33(7)
N1 Sc3 C34 135.13(5)
C45 Sc3 C34 35.83(5)
C44 Sc3 C34 64.77(6)
N1 Sc3 C46 132.90(4)
C45 Sc3 C46 35.37(5)
C44 Sc3 C46 58.61(6)
C34 Sc3 C46 60.79(5)
N1 Sc3 C43 132.17(5)
C45 Sc3 C43 64.01(7)
C44 Sc3 C43 34.99(5)
C34 Sc3 C43 73.48(7)
C46 Sc3 C43 92.88(5)
N1 Sc3 C64 130.68(4)
C45 Sc3 C64 58.31(5)
C44 Sc3 C64 34.54(5)
C34 Sc3 C64 93.30(5)
C46 Sc3 C64 55.20(5)
C43 Sc3 C64 59.18(4)
N1 Sc3 C33 120.95(4)
C45 Sc3 C33 59.84(5)
C44 Sc3 C33 70.47(5)
C34 Sc3 C33 32.66(5)
C46 Sc3 C33 91.75(5)
C43 Sc3 C33 58.32(6)
C64 Sc3 C33 104.99(4)
Sc9 Sc3 C33 127.62(17)
N1 Sc3 C32 119.88(4)
C45 Sc3 C32 70.43(5)
C44 Sc3 C32 59.12(5)
C34 Sc3 C32 58.87(6)
C46 Sc3 C32 105.71(5)
C43 Sc3 C32 32.04(5)
C64 Sc3 C32 89.87(4)
C33 Sc3 C32 31.40(6)
N1 Sc4 C64 159.0(2)
N1 Sc4 C44 162.6(2)
C64 Sc4 C44 38.34(6)
N1 Sc4 C65 132.99(13)
C64 Sc4 C65 35.76(6)
C44 Sc4 C65 59.91(7)
N1 Sc4 C43 132.57(14)
C64 Sc4 C43 64.35(7)
C44 Sc4 C43 35.45(7)
C65 Sc4 C43 94.21(8)
N1 Sc4 C63 129.85(16)
C64 Sc4 C63 34.79(7)
C44 Sc4 C63 64.59(8)
C65 Sc4 C63 60.25(8)
C43 Sc4 C63 72.21(7)
N1 Sc4 C45 136.03(15)
C64 Sc4 C45 59.47(7)
C44 Sc4 C45 34.94(7)
C65 Sc4 C45 56.53(6)
C43 Sc4 C45 60.78(9)
C63 Sc4 C45 93.34(8)
N1 Sc4 C46 125.16(10)
C64 Sc4 C46 57.39(7)
C44 Sc4 C46 57.14(7)
C65 Sc4 C46 32.88(5)
C43 Sc4 C46 90.49(9)
C63 Sc4 C46 89.76(9)
C45 Sc4 C46 32.92(6)
N1 Sc4 C42 118.08(9)
C64 Sc4 C42 68.76(7)
C44 Sc4 C42 58.68(8)
C65 Sc4 C42 104.50(8)
C43 Sc4 C42 31.52(7)
C63 Sc4 C42 56.53(6)
C45 Sc4 C42 90.51(9)
C46 Sc4 C42 115.41(8)
Sc4 Sc5 N1 66.66(11)
N1 Sc5 C30 146.52(18)
N1 Sc5 C41 147.4(3)
C30 Sc5 C41 37.28(7)
N1 Sc5 C31 142.3(2)
C30 Sc5 C31 36.67(8)
C41 Sc5 C31 64.77(9)
N1 Sc5 C32 137.2(2)
C30 Sc5 C32 65.72(10)
C41 Sc5 C32 74.77(10)
C31 Sc5 C32 36.36(8)
N1 Sc5 C42 141.05(18)
C30 Sc5 C42 66.17(8)
C41 Sc5 C42 36.07(7)
C31 Sc5 C42 75.26(9)
C32 Sc5 C42 61.58(9)
N1 Sc5 C43 135.47(17)
C30 Sc5 C43 77.83(9)
C41 Sc5 C43 63.99(9)
C31 Sc5 C43 64.30(9)
C32 Sc5 C43 34.30(7)
C42 Sc5 C43 34.49(8)
N1 Sc5 C29 114.98(14)
C30 Sc5 C29 31.63(7)
C41 Sc5 C29 57.66(9)
C31 Sc5 C29 57.43(8)
C32 Sc5 C29 92.81(10)
C42 Sc5 C29 92.85(11)
C43 Sc5 C29 109.45(9)
N1 Sc5 C60 116.5(2)
C30 Sc5 C60 58.24(11)
C41 Sc5 C60 30.89(9)
Sc1 Sc5 C60 74.84(15)
C31 Sc5 C60 92.65(11)
C32 Sc5 C60 105.21(10)
C42 Sc5 C60 53.00(10)
C43 Sc5 C60 87.16(11)
C29 Sc5 C60 60.96(10)
N1 Sc6 C18 156.47(17)
N1 Sc6 C19 146.10(17)
C18 Sc6 C19 38.76(8)
N1 Sc6 C4 147.03(17)
C18 Sc6 C4 38.30(6)
C19 Sc6 C4 66.64(9)
N1 Sc6 C20 131.67(15)
C18 Sc6 C20 66.97(9)
C19 Sc6 C20 36.01(7)
C4 Sc6 C20 74.92(9)
N1 Sc6 C5 133.14(14)
C18 Sc6 C5 65.72(8)
C19 Sc6 C5 74.36(9)
C4 Sc6 C5 35.03(6)
C20 Sc6 C5 59.98(8)
N1 Sc6 C6 125.86(13)
C18 Sc6 C6 77.67(10)
C19 Sc6 C6 63.67(8)
C4 Sc6 C6 62.33(8)
C20 Sc6 C6 34.07(5)
C5 Sc6 C6 32.60(5)
N1 Sc6 C17 123.81(14)
C18 Sc6 C17 32.66(6)
C19 Sc6 C17 59.96(9)
C4 Sc6 C17 60.03(8)
C20 Sc6 C17 94.86(10)
C5 Sc6 C17 93.91(10)
C6 Sc6 C17 110.33(10)
N1 Sc6 C3 116.28(14)
C18 Sc6 C3 60.03(9)
C19 Sc6 C3 95.88(10)
C4 Sc6 C3 31.75(6)
C20 Sc6 C3 105.92(10)
C5 Sc6 C3 53.09(7)
C6 Sc6 C3 85.61(9)
C17 Sc6 C3 63.79(8)
C71 Sc7 N1 165.8(3)
C71 Sc7 C72 39.82(9)
N1 Sc7 C72 154.0(3)
C71 Sc7 C70 36.63(9)
N1 Sc7 C70 136.0(2)
C72 Sc7 C70 66.67(11)
C71 Sc7 C54 36.56(8)
N1 Sc7 C54 132.2(2)
C72 Sc7 C54 66.54(11)
C70 Sc7 C54 58.36(10)
C71 Sc7 C80 63.60(11)
N1 Sc7 C80 129.6(2)
C72 Sc7 C80 34.41(8)
C70 Sc7 C80 70.62(11)
C54 Sc7 C80 97.82(12)
C71 Sc7 C73 63.36(11)
N1 Sc7 C73 126.2(2)
C72 Sc7 C73 34.52(8)
C70 Sc7 C73 97.80(12)
C54 Sc7 C73 69.99(11)
C80 Sc7 C73 58.02(10)
C71 Sc7 C69 61.32(10)
N1 Sc7 C69 118.81(15)
C72 Sc7 C69 72.83(11)
C70 Sc7 C69 31.95(6)
C54 Sc7 C69 89.97(13)
C80 Sc7 C69 56.92(9)
C73 Sc7 C69 107.17(13)
C71 Sc7 C55 60.66(10)
N1 Sc7 C55 113.85(15)
C72 Sc7 C55 72.20(11)
C70 Sc7 C55 89.44(13)
C54 Sc7 C55 31.45(7)
C80 Sc7 C55 106.39(12)
C73 Sc7 C55 56.01(9)
C69 Sc7 C55 120.28(14)
C24 Sc8 N1 160.4(3)
C24 Sc8 C25 41.34(10)
N1 Sc8 C25 158.1(3)
C24 Sc8 C23 36.76(10)
N1 Sc8 C23 131.9(2)
C25 Sc8 C23 62.78(14)
C24 Sc8 C55 35.85(9)
N1 Sc8 C55 131.5(2)
C25 Sc8 C55 67.40(14)
C23 Sc8 C55 62.77(13)
C24 Sc8 C8 62.24(13)
N1 Sc8 C8 131.0(2)
C25 Sc8 C8 36.13(9)
C23 Sc8 C8 58.10(12)
C55 Sc8 C8 96.91(17)
C24 Sc8 C26 65.96(14)
N1 Sc8 C26 131.1(2)
C25 Sc8 C26 34.52(9)
C23 Sc8 C26 96.05(17)
C55 Sc8 C26 73.32(13)
C8 Sc8 C26 61.56(12)
C24 Sc8 C7 59.36(13)
N1 Sc8 C7 121.8(2)
C25 Sc8 C7 58.71(13)
C23 Sc8 C7 34.05(7)
C55 Sc8 C7 93.19(16)
C8 Sc8 C7 32.84(7)
C26 Sc8 C7 91.18(15)
N1 Sc9 C49 178.2(4)
N1 Sc9 C38 141.0(4)
C49 Sc9 C38 37.19(13)
N1 Sc9 C50 143.3(4)
C49 Sc9 C50 37.81(14)
C38 Sc9 C50 65.0(2)
N1 Sc9 C48 143.8(4)
C49 Sc9 C48 37.06(13)
C38 Sc9 C48 64.81(19)
C50 Sc9 C48 60.07(18)
N1 Sc9 C68 124.7(3)
C49 Sc9 C68 57.09(18)
C38 Sc9 C68 92.7(2)
C50 Sc9 C68 32.73(11)
C48 Sc9 C68 55.06(16)
N1 Sc9 C67 125.0(3)
C49 Sc9 C67 56.63(18)
C38 Sc9 C67 92.4(2)
C50 Sc9 C67 55.00(16)
C48 Sc9 C67 32.55(10)
C68 Sc9 C67 31.17(9)
Sc2 Sc9 C47 164.6(4)
N1 Sc9 C47 119.7(3)
C49 Sc9 C47 60.25(19)
Sc6 Sc9 C47 118.3(3)
C38 Sc9 C47 69.9(2)
C50 Sc9 C47 91.0(2)
C48 Sc9 C47 31.68(10)
Sc3 Sc9 C47 68.96(18)
C68 Sc9 C47 84.4(2)
C67 Sc9 C47 55.56(15)
Sc5 N1 Sc6 118.22(17)
Sc5 N1 Sc9 128.5(2)
Sc5 N1 Sc2 170.34(16)
Sc6 N1 Sc3 106.08(9)
Sc2 N1 Sc3 123.64(4)
Sc6 N1 Sc1 106.27(9)
Sc9 N1 Sc1 163.0(2)
Sc2 N1 Sc1 117.85(4)
Sc3 N1 Sc1 118.41(4)
Sc6 N1 Sc4 123.25(13)
Sc2 N1 Sc4 127.40(7)
Sc1 N1 Sc4 112.68(7)
Sc5 N1 Sc8 113.40(18)
Sc6 N1 Sc8 83.47(16)
Sc9 N1 Sc8 118.1(2)
Sc3 N1 Sc8 163.48(13)
Sc4 N1 Sc8 152.16(15)
Sc5 N1 Sc7 121.8(2)
Sc6 N1 Sc7 119.00(16)
Sc3 N1 Sc7 119.51(12)
Sc4 N1 Sc7 103.42(16)
C8 C9 C10 106.47(8)
C8 C9 C86 119.64(8)
C10 C9 C86 119.67(8)
C8 C9 C1 112.00(8)
C10 C9 C1 112.46(8)
C86 C9 C1 85.03(6)
C2 C1 C5 101.67(8)
C2 C1 C81 119.25(8)
C5 C1 C81 118.47(8)
C2 C1 C9 117.31(8)
C5 C1 C9 116.18(8)
C81 C1 C9 84.70(6)
C6 C5 C4 121.19(10)
C6 C5 C1 123.80(10)
C4 C5 C1 108.71(10)
C6 C5 Sc6 75.65(9)
C4 C5 Sc6 63.12(9)
C1 C5 Sc6 108.93(9)
C5 C6 C7 119.07(9)
C5 C6 C20 117.93(12)
C7 C6 C20 115.97(11)
C5 C6 Sc6 71.75(9)
C7 C6 Sc6 104.22(9)
C20 C6 Sc6 69.05(9)
C8 C7 C6 122.98(9)
C8 C7 C23 108.31(11)
C6 C7 C23 119.67(11)
C8 C7 Sc8 68.42(12)
C6 C7 Sc8 104.56(12)
C23 C7 Sc8 65.44(12)
C7 C8 C25 108.13(10)
C7 C8 C9 124.34(9)
C25 C8 C9 123.81(10)
C7 C8 Sc8 78.74(12)
C25 C8 Sc8 58.11(12)
C9 C8 Sc8 111.18(12)
C8 C25 C26 124.45(11)
C8 C25 C24 107.94(11)
C26 C25 C24 122.05(11)
C8 C25 Sc8 85.75(14)
C26 C25 Sc8 90.89(15)
C24 C25 Sc8 68.51(14)
C8 C25 Sc1 89.89(6)
C26 C25 Sc1 60.11(6)
C24 C25 Sc1 100.70(7)
C25 C26 C57 114.73(13)
C25 C26 C27 115.05(10)
C57 C26 C27 118.47(13)
C25 C26 Sc1 87.74(6)
C57 C26 Sc1 80.52(7)
C27 C26 Sc1 67.78(6)
C25 C26 Sc8 54.59(12)
C57 C26 Sc8 82.43(13)
C27 C26 Sc8 98.92(12)
C10 C27 C26 118.83(11)
C10 C27 C28 106.43(12)
C26 C27 C28 119.00(11)
C10 C27 Sc1 81.70(6)
C26 C27 Sc1 75.11(6)
C28 C27 Sc1 73.33(6)
C11 C10 C27 109.41(10)
C11 C10 C9 122.12(9)
C27 C10 C9 125.49(10)
C11 C10 Sc1 81.97(6)
C27 C10 Sc1 62.97(5)
C9 C10 Sc1 105.97(6)
C10 C11 C29 108.19(12)
C10 C11 C12 125.48(10)
C29 C11 C12 121.64(11)
C10 C11 Sc1 66.43(6)
C29 C11 Sc1 70.13(7)
C12 C11 Sc1 109.68(6)
C2 C12 C13 118.03(12)
C2 C12 C11 118.29(9)
C13 C12 C11 116.18(11)
C12 C2 C3 120.15(10)
C12 C2 C1 123.51(9)
C3 C2 C1 109.94(10)
C2 C3 C15 122.07(13)
C2 C3 C4 108.04(10)
C15 C3 C4 120.64(12)
C2 C3 Sc6 94.95(8)
C15 C3 Sc6 90.41(9)
C4 C3 Sc6 53.54(8)
C18 C4 C5 122.30(12)
C18 C4 C3 120.21(11)
C5 C4 C3 108.93(10)
C18 C4 Sc6 66.60(10)
C5 C4 Sc6 81.84(10)
C3 C4 Sc6 94.72(10)
C17 C18 C4 118.83(15)
C17 C18 C19 117.47(12)
C4 C18 C19 116.37(12)
C17 C18 Sc6 93.92(11)
C4 C18 Sc6 75.09(10)
C19 C18 Sc6 73.94(11)
C18 C19 C20 121.70(11)
C18 C19 C39 123.18(14)
C20 C19 C39 108.13(14)
C18 C19 Sc6 67.30(10)
C20 C19 Sc6 80.12(10)
C39 C19 Sc6 98.84(11)
C18 C19 Sc2 106.87(7)
C20 C19 Sc2 69.86(7)
C39 C19 Sc2 65.09(7)
C19 C20 C6 120.11(13)
C19 C20 C21 108.28(11)
C6 C20 C21 125.07(14)
C19 C20 Sc6 63.87(9)
C6 C20 Sc6 76.89(9)
C21 C20 Sc6 105.06(10)
C19 C20 Sc2 78.73(6)
C6 C20 Sc2 101.84(7)
C21 C20 Sc2 62.43(6)
C22 C21 C20 117.14(11)
C22 C21 C40 121.36(13)
C20 C21 C40 108.11(14)
C22 C21 Sc2 80.65(7)
C20 C21 Sc2 83.68(7)
C40 C21 Sc2 69.00(6)
C53 C22 C23 116.85(16)
C53 C22 C21 117.48(13)
C23 C22 C21 118.23(12)
C53 C22 Sc2 79.86(7)
C23 C22 Sc2 98.92(7)
C21 C22 Sc2 64.79(7)
C24 C23 C22 121.07(12)
C24 C23 C7 107.86(11)
C22 C23 C7 123.25(14)
C24 C23 Sc8 59.43(13)
C22 C23 Sc8 100.04(13)
C7 C23 Sc8 80.50(13)
C55 C24 C23 122.47(13)
C55 C24 C25 121.64(14)
C23 C24 C25 107.71(10)
C55 C24 Sc8 86.63(15)
C23 C24 Sc8 83.81(15)
C25 C24 Sc8 70.15(14)
C24 C55 C56 117.24(14)
C24 C55 C54 116.88(15)
C56 C55 C54 118.15(13)
C24 C55 Sc8 57.52(12)
C56 C55 Sc8 86.43(13)
C54 C55 Sc8 98.77(13)
C24 C55 Sc7 104.93(10)
C56 C55 Sc7 77.99(12)
C54 C55 Sc7 61.16(11)
C55 C56 C73 120.31(15)
C55 C56 C57 120.95(12)
C73 C56 C57 109.29(16)
C55 C56 Sc8 62.17(11)
C73 C56 Sc8 106.20(12)
C57 C56 Sc8 75.42(12)
C55 C56 Sc7 72.32(12)
C73 C56 Sc7 63.31(11)
C57 C56 Sc7 107.27(10)
C56 C57 C26 123.17(14)
C56 C57 C58 107.15(13)
C26 C57 C58 121.21(15)
C56 C57 Sc1 101.40(7)
C26 C57 Sc1 65.41(6)
C58 C57 Sc1 77.43(7)
C56 C57 Sc8 74.17(12)
C26 C57 Sc8 66.20(11)
C58 C57 Sc8 105.29(12)
C59 C58 C57 121.79(13)
C59 C58 C74 121.70(15)
C57 C58 C74 107.61(16)
C59 C58 Sc1 69.42(7)
C57 C58 Sc1 70.01(6)
C74 C58 Sc1 104.48(7)
C58 C59 C60 116.88(13)
C58 C59 C28 117.56(14)
C60 C59 C28 118.05(16)
C58 C59 Sc1 78.69(8)
C60 C59 Sc1 100.46(8)
C28 C59 Sc1 64.49(6)
C29 C28 C59 117.31(13)
C29 C28 C27 107.46(11)
C59 C28 C27 121.75(15)
C29 C28 Sc1 83.76(7)
C59 C28 Sc1 80.62(7)
C27 C28 Sc1 68.87(6)
C30 C29 C11 120.91(14)
C30 C29 C28 124.13(13)
C11 C29 C28 108.51(12)
C30 C29 Sc1 102.48(7)
C11 C29 Sc1 78.26(6)
C28 C29 Sc1 62.34(7)
C30 C29 Sc5 53.48(8)
C11 C29 Sc5 94.46(10)
C28 C29 Sc5 101.18(13)
C31 C30 C41 118.07(14)
C31 C30 C29 117.78(12)
C41 C30 C29 116.94(16)
C31 C30 Sc5 74.89(16)
C41 C30 Sc5 73.82(12)
C29 C30 Sc5 94.89(11)
C30 C31 C13 121.54(12)
C30 C31 C32 120.07(14)
C13 C31 C32 108.00(16)
C30 C31 Sc5 68.44(14)
C13 C31 Sc5 96.29(11)
C32 C31 Sc5 75.08(12)
C14 C13 C12 120.81(13)
C14 C13 C31 108.16(12)
C12 C13 C31 121.80(14)
C14 C13 Sc5 90.94(11)
C12 C13 Sc5 94.55(10)
C31 C13 Sc5 53.29(8)
C15 C14 C13 120.83(11)
C15 C14 C33 121.28(14)
C13 C14 C33 108.30(15)
C14 C15 C3 117.51(13)
C14 C15 C16 117.78(12)
C3 C15 C16 117.87(15)
C17 C16 C15 121.13(12)
C17 C16 C35 108.30(14)
C15 C16 C35 120.66(16)
C18 C17 C16 120.90(13)
C18 C17 C37 120.53(16)
C16 C17 C37 108.44(13)
C18 C17 Sc6 53.42(8)
C16 C17 Sc6 93.72(10)
C37 C17 Sc6 94.99(10)
C38 C37 C36 120.33(13)
C38 C37 C17 121.54(14)
C36 C37 C17 107.18(16)
C38 C37 Sc9 57.75(16)
C36 C37 Sc9 81.64(17)
C17 C37 Sc9 101.86(17)
C37 C38 C49 118.11(15)
C37 C38 C39 118.64(13)
C49 C38 C39 116.66(16)
C37 C38 Sc9 90.9(2)
C49 C38 Sc9 63.80(19)
C39 C38 Sc9 89.68(19)
C38 C39 C19 118.25(16)
C38 C39 C40 124.07(13)
C19 C39 C40 109.05(13)
C38 C39 Sc2 93.28(7)
C19 C39 Sc2 82.92(7)
C40 C39 Sc2 63.89(7)
C38 C39 Sc9 58.24(16)
C19 C39 Sc9 99.31(17)
C40 C39 Sc9 87.24(17)
C38 C39 Sc6 90.13(10)
C19 C39 Sc6 50.61(8)
C40 C39 Sc6 98.32(10)
C39 C40 C51 118.13(13)
C39 C40 C21 106.36(12)
C51 C40 C21 119.94(16)
C39 C40 Sc2 80.59(7)
C51 C40 Sc2 76.31(7)
C21 C40 Sc2 73.37(7)
C52 C51 C50 115.25(13)
C52 C51 C40 117.52(13)
C50 C51 C40 117.34(16)
C52 C51 Sc2 81.29(7)
C50 C51 Sc2 90.70(7)
C40 C51 Sc2 67.00(6)
C52 C51 Sc9 98.97(16)
C50 C51 Sc9 56.56(16)
C40 C51 Sc9 83.92(17)
C51 C52 C70 122.90(13)
C51 C52 C53 121.91(14)
C70 C52 C53 106.79(16)
C51 C52 Sc2 65.57(7)
C70 C52 Sc2 101.90(7)
C53 C52 Sc2 77.21(7)
C51 C52 Sc7 107.59(10)
C70 C52 Sc7 56.20(10)
C53 C52 Sc7 75.25(11)
C22 C53 C54 121.85(14)
C22 C53 C52 121.44(17)
C54 C53 C52 107.86(13)
C22 C53 Sc2 68.42(7)
C54 C53 Sc2 105.07(8)
C52 C53 Sc2 70.59(8)
C22 C53 Sc7 105.67(10)
C54 C53 Sc7 58.06(10)
C52 C53 Sc7 74.89(10)
C55 C54 C53 120.81(12)
C55 C54 C71 120.89(16)
C53 C54 C71 108.05(14)
C55 C54 Sc7 87.39(12)
C53 C54 Sc7 91.46(13)
C71 C54 Sc7 58.82(10)
C70 C71 C72 120.54(12)
C70 C71 C54 108.78(15)
C72 C71 C54 121.13(15)
C70 C71 Sc7 82.77(14)
C72 C71 Sc7 72.55(15)
C54 C71 Sc7 84.62(13)
C80 C72 C73 117.80(16)
C80 C72 C71 117.91(14)
C73 C72 C71 117.08(13)
C80 C72 Sc7 87.78(13)
C73 C72 Sc7 87.81(13)
C71 C72 Sc7 67.64(14)
C72 C73 C56 122.19(17)
C72 C73 C74 120.88(14)
C56 C73 C74 108.03(14)
C72 C73 Sc7 57.67(10)
C56 C73 Sc7 86.18(12)
C74 C73 Sc7 100.61(12)
C75 C74 C73 121.45(14)
C75 C74 C58 121.16(17)
C73 C74 C58 107.91(13)
C74 C75 C61 117.17(14)
C74 C75 C76 117.44(16)
C61 C75 C76 117.85(14)
C75 C61 C62 120.77(13)
C75 C61 C60 121.36(15)
C62 C61 C60 108.25(16)
C59 C60 C61 121.66(17)
C59 C60 C41 122.43(13)
C61 C60 C41 107.47(15)
C59 C60 Sc5 95.90(10)
C61 C60 Sc5 90.44(10)
C41 C60 Sc5 53.41(9)
C30 C41 C42 121.31(18)
C30 C41 C60 120.21(14)
C42 C41 C60 108.50(14)
C30 C41 Sc5 68.90(11)
C42 C41 Sc5 75.99(11)
C60 C41 Sc5 95.71(14)
C43 C42 C41 121.75(14)
C43 C42 C62 121.85(14)
C41 C42 C62 107.37(17)
C43 C42 Sc5 76.33(14)
C41 C42 Sc5 67.94(11)
C62 C42 Sc5 97.26(12)
C43 C42 Sc4 63.58(9)
C41 C42 Sc4 104.57(8)
C62 C42 Sc4 76.23(10)
C32 C43 C42 115.79(14)
C32 C43 C44 117.69(17)
C42 C43 C44 118.54(14)
C32 C43 Sc4 93.40(11)
C42 C43 Sc4 84.90(10)
C44 C43 Sc4 64.20(8)
C32 C43 Sc5 69.25(12)
C42 C43 Sc5 69.17(13)
C44 C43 Sc5 104.35(10)
C32 C43 Sc3 80.56(8)
C42 C43 Sc3 96.88(8)
C44 C43 Sc3 65.17(7)
C43 C32 C33 121.51(15)
C43 C32 C31 122.82(18)
C33 C32 C31 107.57(13)
C43 C32 Sc5 76.45(12)
C33 C32 Sc5 98.54(12)
C31 C32 Sc5 68.57(10)
C43 C32 Sc3 67.39(7)
C33 C32 Sc3 73.15(7)
C31 C32 Sc3 104.67(7)
C32 C33 C34 122.15(13)
C32 C33 C14 107.96(14)
C34 C33 C14 121.78(17)
C32 C33 Sc3 75.45(7)
C34 C33 Sc3 66.03(6)
C14 C33 Sc3 103.99(7)
C35 C34 C33 116.09(13)
C35 C34 C45 118.84(15)
C33 C34 C45 116.93(16)
C35 C34 Sc3 94.77(8)
C33 C34 Sc3 81.30(8)
C45 C34 Sc3 65.90(7)
C34 C35 C36 122.09(12)
C34 C35 C16 122.28(15)
C36 C35 C16 107.35(16)
C47 C36 C37 121.17(16)
C47 C36 C35 120.26(15)
C37 C36 C35 108.73(12)
C48 C47 C36 118.54(14)
C48 C47 C46 117.45(12)
C36 C47 C46 117.44(14)
C48 C47 Sc9 60.35(16)
C36 C47 Sc9 82.60(17)
C46 C47 Sc9 102.75(17)
C47 C48 C49 119.64(12)
C47 C48 C67 122.19(13)
C49 C48 C67 107.50(13)
C47 C48 Sc9 87.98(19)
C49 C48 Sc9 62.23(19)
C67 C48 Sc9 85.94(19)
C38 C49 C48 121.85(16)
C38 C49 C50 120.32(14)
C48 C49 C50 108.47(12)
C38 C49 Sc9 79.0(2)
C48 C49 Sc9 80.7(2)
C50 C49 Sc9 79.7(2)
C51 C50 C68 122.51(16)
C51 C50 C49 123.00(13)
C68 C50 C49 107.07(12)
C51 C50 Sc9 92.78(19)
C68 C50 Sc9 86.20(19)
C49 C50 Sc9 62.53(18)
C51 C50 Sc2 58.42(6)
C68 C50 Sc2 101.90(7)
C49 C50 Sc2 87.12(7)
C69 C68 C67 120.92(11)
C69 C68 C50 121.33(12)
C67 C68 C50 108.18(13)
C69 C68 Sc9 101.91(17)
C67 C68 Sc9 74.55(17)
C50 C68 Sc9 61.07(17)
C79 C69 C70 117.66(13)
C79 C69 C68 118.39(11)
C70 C69 C68 116.99(13)
C79 C69 Sc7 78.30(12)
C70 C69 Sc7 60.93(11)
C68 C69 Sc7 105.94(10)
C71 C70 C69 121.97(14)
C71 C70 C52 108.51(12)
C69 C70 C52 120.86(15)
C71 C70 Sc7 60.60(11)
C69 C70 Sc7 87.12(12)
C52 C70 Sc7 92.86(13)
C63 C62 C61 121.83(15)
C63 C62 C42 120.66(17)
C61 C62 C42 108.41(13)
C63 C62 Sc4 64.49(9)
C61 C62 Sc4 106.24(8)
C42 C62 Sc4 73.28(11)
C62 C63 C77 117.43(15)
C62 C63 C64 117.09(14)
C77 C63 C64 118.53(12)
C62 C63 Sc4 84.85(9)
C77 C63 Sc4 99.43(9)
C64 C63 Sc4 60.06(8)
C63 C64 C65 119.42(12)
C63 C64 C44 123.68(14)
C65 C64 C44 108.13(14)
C63 C64 Sc4 85.16(11)
C65 C64 Sc4 81.76(9)
C44 C64 Sc4 73.07(11)
C63 C64 Sc3 97.32(7)
C65 C64 Sc3 78.78(7)
C44 C64 Sc3 63.09(6)
C43 C44 C64 117.67(16)
C43 C44 C45 120.60(13)
C64 C44 C45 107.89(13)
C43 C44 Sc4 80.34(10)
C64 C44 Sc4 68.60(11)
C45 C44 Sc4 83.07(10)
C43 C44 Sc3 79.85(7)
C64 C44 Sc3 82.37(7)
C45 C44 Sc3 70.28(7)
C34 C45 C46 117.37(15)
C34 C45 C44 120.86(14)
C46 C45 C44 106.96(12)
C34 C45 Sc3 78.27(7)
C46 C45 Sc3 80.52(7)
C44 C45 Sc3 72.39(7)
C34 C45 Sc4 91.76(10)
C46 C45 Sc4 76.53(9)
C44 C45 Sc4 61.99(8)
C65 C46 C47 119.86(12)
C65 C46 C45 108.86(14)
C47 C46 C45 123.33(12)
C65 C46 Sc3 81.23(7)
C47 C46 Sc3 95.44(7)
C45 C46 Sc3 64.10(6)
C65 C46 Sc4 67.23(10)
C47 C46 Sc4 102.44(8)
C45 C46 Sc4 70.55(10)
C46 C65 C66 122.62(12)
C46 C65 C64 108.13(12)
C66 C65 C64 122.09(12)
C46 C65 Sc4 79.89(10)
C66 C65 Sc4 99.06(10)
C64 C65 Sc4 62.48(8)
C46 C65 Sc3 66.65(6)
C66 C65 Sc3 105.51(6)
C64 C65 Sc3 69.27(6)
C78 C66 C67 118.69(11)
C78 C66 C65 117.30(11)
C67 C66 C65 116.75(11)
C66 C67 C68 120.26(11)
C66 C67 C48 120.80(12)
C68 C67 C48 108.78(11)
C66 C67 Sc9 101.05(17)
C68 C67 Sc9 74.28(16)
C48 C67 Sc9 61.51(16)
C66 C78 C79 120.93(10)
C66 C78 C77 121.30(11)
C79 C78 C77 108.18(11)
C69 C79 C80 120.62(11)
C69 C79 C78 120.45(11)
C80 C79 C78 108.22(12)
C69 C79 Sc7 71.58(12)
C80 C79 Sc7 64.51(10)
C78 C79 Sc7 104.81(10)
C72 C80 C76 121.22(14)
C72 C80 C79 121.02(14)
C76 C80 C79 107.91(12)
C72 C80 Sc7 57.81(10)
C76 C80 Sc7 100.45(12)
C79 C80 Sc7 84.43(11)
C75 C76 C80 120.94(13)
C75 C76 C77 120.40(14)
C80 C76 C77 108.37(12)
C63 C77 C78 121.03(12)
C63 C77 C76 121.48(12)
C78 C77 C76 107.31(12)
C81 C86 C85 122.62(9)
C81 C86 C9 94.79(7)
C85 C86 C9 142.58(10)
C86 C85 C84 115.29(10)
C86 C85 H85 122.4
C84 C85 H85 122.4
C85 C84 C83 121.96(9)
C85 C84 H84 119.0
C83 C84 H84 119.0
C84 C83 C82 122.16(9)
C84 C83 H83 118.9
C82 C83 H83 118.9
C81 C82 C83 115.10(10)
C81 C82 H82 122.5
C83 C82 H82 122.5
C86 C81 C82 122.85(9)
C86 C81 C1 95.47(7)
C82 C81 C1 141.67(9)
S1B C87 S2 175.7(2)
S2 C87 S1A 176.8(2)
S3 C88 S4 179.61(12)

loop_
_geom_bond_atom_site_label_1
_geom_bond_atom_site_label_2
_geom_bond_distance
Sc1 N1 2.0396(7)
Sc1 C27 2.2358(11)
Sc1 C28 2.2963(12)
Sc1 C26 2.3341(11)
Sc1 C10 2.4836(10)
Sc1 C59 2.5104(12)
Sc1 C57 2.5317(12)
Sc1 C29 2.5772(12)
Sc1 C58 2.6294(12)
Sc1 C11 2.6831(11)
Sc2 N1 2.0224(7)
Sc2 C40 2.2451(12)
Sc2 C21 2.3042(11)
Sc2 C51 2.3698(11)
Sc2 C39 2.4666(12)
Sc2 C22 2.5130(12)
Sc2 C52 2.5729(13)
Sc2 C20 2.5836(11)
Sc3 N1 2.0255(7)
Sc3 C45 2.2578(12)
Sc3 C44 2.2860(12)
Sc3 C34 2.4218(12)
Sc3 C46 2.4755(12)
Sc3 C43 2.4795(13)
Sc3 C64 2.5409(12)
Sc3 C33 2.6198(12)
Sc3 C32 2.6495(13)
Sc4 N1 2.0443(19)
Sc4 C64 2.182(2)
Sc4 C44 2.242(2)
Sc4 C65 2.435(3)
Sc4 C43 2.455(3)
Sc4 C63 2.509(3)
Sc4 C45 2.521(3)
Sc4 C46 2.600(2)
Sc4 C42 2.730(2)
Sc5 N1 1.992(2)
Sc5 C30 2.194(3)
Sc5 C41 2.259(3)
Sc5 C31 2.278(4)
Sc5 C32 2.365(4)
Sc5 C42 2.365(3)
Sc5 C43 2.458(3)
Sc5 C29 2.721(3)
Sc5 C60 2.800(5)
Sc6 N1 1.994(3)
Sc6 C18 2.103(3)
Sc6 C19 2.191(3)
Sc6 C4 2.214(3)
Sc6 C20 2.404(3)
Sc6 C5 2.457(3)
Sc6 C6 2.507(3)
Sc6 C17 2.613(3)
Sc6 C3 2.744(3)
Sc7 C71 2.060(3)
Sc7 N1 2.116(3)
Sc7 C72 2.125(4)
Sc7 C70 2.345(4)
Sc7 C54 2.397(4)
Sc7 C80 2.509(4)
Sc7 C73 2.513(4)
Sc7 C69 2.680(4)
Sc7 C55 2.733(4)
Sc8 C24 2.038(5)
Sc8 N1 2.056(5)
Sc8 C25 2.060(5)
Sc8 C23 2.354(5)
Sc8 C55 2.412(5)
Sc8 C8 2.420(5)
Sc8 C26 2.528(5)
Sc8 C7 2.552(5)
Sc9 N1 2.017(7)
Sc9 C49 2.107(7)
Sc9 C38 2.305(7)
Sc9 C50 2.336(7)
Sc9 C48 2.350(7)
Sc9 C68 2.663(7)
Sc9 C67 2.667(7)
Sc9 C47 2.702(7)
C9 C8 1.4872(14)
C9 C10 1.5119(14)
C9 C86 1.5313(12)
C9 C1 1.6597(13)
C1 C2 1.5117(14)
C1 C5 1.5174(14)
C1 C81 1.5278(11)
C5 C6 1.3941(17)
C5 C4 1.4251(16)
C6 C7 1.4392(18)
C6 C20 1.4418(16)
C7 C8 1.4112(16)
C7 C23 1.4490(16)
C8 C25 1.4308(15)
C25 C26 1.433(2)
C25 C24 1.4468(19)
C26 C57 1.4380(18)
C26 C27 1.457(2)
C27 C10 1.4513(16)
C27 C28 1.4692(19)
C10 C11 1.4198(16)
C11 C29 1.4366(17)
C11 C12 1.4437(18)
C12 C2 1.3976(17)
C12 C13 1.4330(16)
C2 C3 1.4129(16)
C3 C15 1.4194(17)
C3 C4 1.449(2)
C4 C18 1.4204(17)
C18 C17 1.413(2)
C18 C19 1.427(2)
C19 C20 1.434(2)
C19 C39 1.4408(19)
C20 C21 1.450(2)
C21 C22 1.445(3)
C21 C40 1.468(2)
C22 C53 1.421(2)
C22 C23 1.428(2)
C23 C24 1.417(2)
C24 C55 1.4149(18)
C55 C56 1.421(3)
C55 C54 1.428(2)
C56 C73 1.428(2)
C56 C57 1.432(2)
C57 C58 1.450(2)
C58 C59 1.417(3)
C58 C74 1.454(2)
C59 C60 1.429(2)
C59 C28 1.455(2)
C28 C29 1.446(2)
C29 C30 1.432(2)
C30 C31 1.409(3)
C30 C41 1.425(2)
C31 C13 1.438(2)
C31 C32 1.451(2)
C13 C14 1.417(2)
C14 C15 1.404(3)
C14 C33 1.4528(19)
C15 C16 1.433(2)
C16 C17 1.420(3)
C16 C35 1.4420(19)
C17 C37 1.446(2)
C37 C38 1.419(3)
C37 C36 1.432(2)
C38 C49 1.419(2)
C38 C39 1.440(2)
C39 C40 1.452(3)
C40 C51 1.457(2)
C51 C52 1.423(3)
C51 C50 1.427(2)
C52 C70 1.451(2)
C52 C53 1.454(2)
C53 C54 1.432(3)
C54 C71 1.4340(19)
C71 C70 1.410(2)
C71 C72 1.426(3)
C72 C80 1.419(2)
C72 C73 1.425(2)
C73 C74 1.430(3)
C74 C75 1.421(2)
C75 C61 1.427(3)
C75 C76 1.428(2)
C61 C62 1.429(3)
C61 C60 1.441(2)
C60 C41 1.444(3)
C41 C42 1.435(2)
C42 C43 1.433(3)
C42 C62 1.446(2)
C43 C32 1.425(2)
C43 C44 1.444(2)
C32 C33 1.426(3)
C33 C34 1.430(2)
C34 C35 1.427(3)
C34 C45 1.448(2)
C35 C36 1.435(3)
C36 C47 1.4254(18)
C47 C48 1.420(2)
C47 C46 1.434(2)
C48 C49 1.435(2)
C48 C67 1.4385(18)
C49 C50 1.456(3)
C50 C68 1.4430(19)
C68 C69 1.425(2)
C68 C67 1.4319(19)
C69 C79 1.4178(19)
C69 C70 1.4200(18)
C62 C63 1.417(2)
C63 C77 1.419(2)
C63 C64 1.437(2)
C64 C65 1.438(2)
C64 C44 1.454(2)
C44 C45 1.454(3)
C45 C46 1.453(2)
C46 C65 1.4335(18)
C65 C66 1.4367(17)
C66 C78 1.4155(16)
C66 C67 1.4216(17)
C78 C79 1.4344(16)
C78 C77 1.4414(17)
C79 C80 1.4336(19)
C80 C76 1.433(2)
C76 C77 1.443(2)
C86 C81 1.3861(14)
C86 C85 1.3896(13)
C85 C84 1.4005(16)
C85 H85 0.9500
C84 C83 1.4008(18)
C84 H84 0.9500
C83 C82 1.4014(15)
C83 H83 0.9500
C82 C81 1.3882(13)
C82 H82 0.9500
S1A C87 1.549(7)
S1B C87 1.544(7)
S2 C87 1.5453(15)
S3 C88 1.5414(14)
S4 C88 1.5462(14)
